data_4123151
loop_
_publ_author_name
'Zuzek, Ashley A.'
'Neary, Michelle C.'
'Parkin, Gerard'

_publ_section_title
;
 \s-Silane, Disilanyl, and [W(\m-H)Si(\m-H)W] Bridging Silylene Complexes
 via the Reactions of W(PMe3)4(\h(2)-CH2PMe2)H with Phenylsilanes.
;
_journal_name_full 'Journal of the American Chemical Society'
_journal_page_first 141217070549000
_journal_paper_doi 10.1021/ja510703s
_journal_year 2014
_chemical_formula_sum 'C21 H43 P3 Si W'
_chemical_formula_weight 600.40
_chemical_name_systematic
; 
 ? 
;
_space_group_IT_number 14
_symmetry_cell_setting monoclinic
_symmetry_space_group_name_Hall '-P 2ybc'
_symmetry_space_group_name_H-M 'P 1 21/c 1'
_atom_sites_solution_hydrogens geom
_atom_sites_solution_primary direct
_atom_sites_solution_secondary difmap
_audit_creation_method SHELXL-97
_cell_angle_alpha 90.00
_cell_angle_beta 91.2340(10)
_cell_angle_gamma 90.00
_cell_formula_units_Z 4
_cell_length_a 9.5594(7)
_cell_length_b 9.4055(7)
_cell_length_c 29.378(2)
_cell_measurement_reflns_used 9768
_cell_measurement_temperature 150(2)
_cell_measurement_theta_max 30.60
_cell_measurement_theta_min 2.27
_cell_volume 2640.8(3)
_computing_cell_refinement 'Bruker SAINT'
_computing_data_collection 'Bruker APEX2'
_computing_data_reduction 'Bruker SAINT'
_computing_molecular_graphics 'Bruker SHELXTL'
_computing_publication_material 'Bruker SHELXTL'
_computing_structure_refinement 'SHELXL-97 (Sheldrick, 2008)'
_computing_structure_solution 'SHELXS-97 (Sheldrick, 2008)'
_diffrn_ambient_temperature 150(2)
_diffrn_measured_fraction_theta_full 0.999
_diffrn_measured_fraction_theta_max 0.999
_diffrn_measurement_device_type 'Bruker APEX-II CCD'
_diffrn_measurement_method '\f and \w scans'
_diffrn_radiation_monochromator graphite
_diffrn_radiation_source 'fine-focus sealed tube'
_diffrn_radiation_type MoK\a
_diffrn_radiation_wavelength 0.71073
_diffrn_reflns_av_R_equivalents 0.0470
_diffrn_reflns_av_sigmaI/netI 0.0361
_diffrn_reflns_limit_h_max 13
_diffrn_reflns_limit_h_min -13
_diffrn_reflns_limit_k_max 13
_diffrn_reflns_limit_k_min -13
_diffrn_reflns_limit_l_max 42
_diffrn_reflns_limit_l_min -42
_diffrn_reflns_number 41910
_diffrn_reflns_theta_full 30.63
_diffrn_reflns_theta_max 30.63
_diffrn_reflns_theta_min 1.39
_exptl_absorpt_coefficient_mu 4.606
_exptl_absorpt_correction_T_max 0.7095
_exptl_absorpt_correction_T_min 0.4748
_exptl_absorpt_correction_type empirical
_exptl_absorpt_process_details sadabs
_exptl_crystal_colour colorless
_exptl_crystal_density_diffrn 1.510
_exptl_crystal_density_method 'not measured'
_exptl_crystal_description plate
_exptl_crystal_F_000 1208
_exptl_crystal_size_max 0.19
_exptl_crystal_size_mid 0.16
_exptl_crystal_size_min 0.08
_refine_diff_density_max 1.269
_refine_diff_density_min -1.850
_refine_diff_density_rms 0.135
_refine_ls_extinction_method none
_refine_ls_goodness_of_fit_ref 1.154
_refine_ls_hydrogen_treatment mixed
_refine_ls_matrix_type full
_refine_ls_number_parameters 268
_refine_ls_number_reflns 8150
_refine_ls_number_restraints 6
_refine_ls_restrained_S_all 1.154
_refine_ls_R_factor_all 0.0487
_refine_ls_R_factor_gt 0.0382
_refine_ls_shift/su_max 0.001
_refine_ls_shift/su_mean 0.000
_refine_ls_structure_factor_coef Fsqd
_refine_ls_weighting_details 'calc w=1/[\s^2^(Fo^2^)+(0.0216P)^2^+5.0240P] where P=(Fo^2^+2Fc^2^)/3'
_refine_ls_weighting_scheme calc
_refine_ls_wR_factor_gt 0.0696
_refine_ls_wR_factor_ref 0.0724
_reflns_number_gt 6975
_reflns_number_total 8150
_reflns_threshold_expression >2sigma(I)
_cod_data_source_file ja510703s_si_005.cif
_cod_data_source_block wsiph2s10
_cod_depositor_comments
;
The following automatic conversions were performed:

'_symmetry_cell_setting' value 'Monoclinic' changed to 'monoclinic'
according to
/home/saulius/struct/COD-crude-data--automatic-downloads/rss-feeds/ACS/lib/dictionaries/cif_core.dic
dictionary named 'cif_core.dic' version 2.4.2 from 2011-04-26.

Automatic conversion script
Id: cif_fix_values 2935 2014-11-11 08:27:57Z andrius 
;
_cod_original_sg_symbol_H-M P2(1)/c
_cod_database_code 4123151

loop_
_symmetry_equiv_pos_as_xyz
'x, y, z'
'-x, y+1/2, -z+1/2'
'-x, -y, -z'
'x, -y-1/2, z-1/2'

loop_
_atom_site_label
_atom_site_type_symbol
_atom_site_fract_x
_atom_site_fract_y
_atom_site_fract_z
_atom_site_U_iso_or_equiv
_atom_site_adp_type
_atom_site_occupancy
_atom_site_symmetry_multiplicity
_atom_site_calc_flag
_atom_site_refinement_flags
W W 0.050056(15) 0.883759(15) 0.122020(5) 0.02036(4) Uani 1 1 d D
H1 H 0.108(4) 0.902(5) 0.0682(6) 0.035(12) Uiso 1 1 d D
H2 H -0.053(4) 0.793(5) 0.0845(13) 0.051(15) Uiso 1 1 d D
H3 H 0.143(5) 0.850(6) 0.1704(10) 0.065(17) Uiso 1 1 d D
H4 H 0.009(4) 0.990(3) 0.1664(9) 0.023(10) Uiso 1 1 d D
H5 H 0.094(4) 0.7093(15) 0.1189(14) 0.028(11) Uiso 1 1 d D
P1 P 0.21446(10) 1.08878(10) 0.12961(3) 0.0240(2) Uani 1 1 d .
P2 P -0.12344(10) 1.04580(11) 0.08335(3) 0.0258(2) Uani 1 1 d .
P3 P -0.11291(11) 0.75399(11) 0.16970(4) 0.0278(2) Uani 1 1 d .
Si Si 0.27545(10) 0.75753(11) 0.10642(4) 0.0217(2) Uani 1 1 d D
H6 H 0.401(3) 0.849(3) 0.0985(13) 0.021(10) Uiso 1 1 d D
C11 C 0.1425(5) 1.2608(4) 0.14626(15) 0.0336(9) Uani 1 1 d .
H11F H 0.2192 1.3256 0.1546 0.050 Uiso 1 1 calc R
H11G H 0.0819 1.2480 0.1724 0.050 Uiso 1 1 calc R
H11H H 0.0880 1.3010 0.1207 0.050 Uiso 1 1 calc R
C12 C 0.3212(5) 1.1442(4) 0.08214(15) 0.0341(9) Uani 1 1 d .
H12A H 0.3895 1.2152 0.0927 0.051 Uiso 1 1 calc R
H12B H 0.2610 1.1856 0.0582 0.051 Uiso 1 1 calc R
H12C H 0.3705 1.0616 0.0700 0.051 Uiso 1 1 calc R
C13 C 0.3445(4) 1.0647(5) 0.17530(15) 0.0335(9) Uani 1 1 d .
H13A H 0.4064 1.1476 0.1767 0.050 Uiso 1 1 calc R
H13B H 0.3997 0.9791 0.1694 0.050 Uiso 1 1 calc R
H13C H 0.2971 1.0543 0.2044 0.050 Uiso 1 1 calc R
C21 C -0.2280(5) 1.1631(5) 0.11849(16) 0.0387(10) Uani 1 1 d .
H21A H -0.2842 1.2262 0.0989 0.058 Uiso 1 1 calc R
H21B H -0.1660 1.2201 0.1382 0.058 Uiso 1 1 calc R
H21C H -0.2901 1.1059 0.1373 0.058 Uiso 1 1 calc R
C22 C -0.2605(5) 0.9599(5) 0.04929(16) 0.0400(11) Uani 1 1 d .
H22A H -0.3182 1.0325 0.0341 0.060 Uiso 1 1 calc R
H22B H -0.3191 0.9022 0.0691 0.060 Uiso 1 1 calc R
H22C H -0.2180 0.8988 0.0264 0.060 Uiso 1 1 calc R
C23 C -0.0577(5) 1.1701(5) 0.04110(14) 0.0331(9) Uani 1 1 d .
H23A H -0.1349 1.2292 0.0294 0.050 Uiso 1 1 calc R
H23B H -0.0170 1.1169 0.0159 0.050 Uiso 1 1 calc R
H23C H 0.0142 1.2309 0.0553 0.050 Uiso 1 1 calc R
C31 C -0.0829(6) 0.7730(7) 0.23066(16) 0.0594(16) Uani 1 1 d .
H31A H -0.1528 0.7176 0.2469 0.089 Uiso 1 1 calc R
H31B H -0.0906 0.8735 0.2391 0.089 Uiso 1 1 calc R
H31C H 0.0110 0.7383 0.2388 0.089 Uiso 1 1 calc R
C32 C -0.2994(4) 0.7898(5) 0.16611(18) 0.0403(11) Uani 1 1 d .
H32A H -0.3479 0.7299 0.1880 0.060 Uiso 1 1 calc R
H32B H -0.3346 0.7689 0.1353 0.060 Uiso 1 1 calc R
H32C H -0.3163 0.8902 0.1731 0.060 Uiso 1 1 calc R
C33 C -0.1110(5) 0.5612(5) 0.1638(2) 0.0471(13) Uani 1 1 d .
H33A H -0.1782 0.5193 0.1847 0.071 Uiso 1 1 calc R
H33B H -0.0170 0.5253 0.1712 0.071 Uiso 1 1 calc R
H33C H -0.1368 0.5354 0.1324 0.071 Uiso 1 1 calc R
C101 C 0.3517(4) 0.6287(4) 0.15093(13) 0.0237(7) Uani 1 1 d .
C102 C 0.4473(4) 0.5251(4) 0.13781(15) 0.0291(8) Uani 1 1 d .
H10B H 0.4682 0.5157 0.1065 0.035 Uiso 1 1 calc R
C103 C 0.5128(4) 0.4355(4) 0.16908(16) 0.0327(9) Uani 1 1 d .
H10A H 0.5770 0.3659 0.1589 0.039 Uiso 1 1 calc R
C104 C 0.4853(5) 0.4467(4) 0.21468(16) 0.0356(10) Uani 1 1 d .
H10C H 0.5302 0.3853 0.2361 0.043 Uiso 1 1 calc R
C105 C 0.3927(5) 0.5474(5) 0.22883(15) 0.0383(10) Uani 1 1 d .
H10E H 0.3734 0.5561 0.2603 0.046 Uiso 1 1 calc R
C106 C 0.3263(4) 0.6374(4) 0.19744(14) 0.0319(9) Uani 1 1 d .
H10D H 0.2622 0.7065 0.2080 0.038 Uiso 1 1 calc R
C111 C 0.2800(4) 0.6528(4) 0.05124(13) 0.0233(7) Uani 1 1 d .
C112 C 0.3809(4) 0.6827(4) 0.01902(14) 0.0289(8) Uani 1 1 d .
H11C H 0.4472 0.7559 0.0251 0.035 Uiso 1 1 calc R
C113 C 0.3870(4) 0.6080(5) -0.02181(14) 0.0343(9) Uani 1 1 d .
H11A H 0.4571 0.6304 -0.0431 0.041 Uiso 1 1 calc R
C114 C 0.2921(5) 0.5022(5) -0.03134(14) 0.0333(9) Uani 1 1 d .
H11D H 0.2963 0.4512 -0.0592 0.040 Uiso 1 1 calc R
C115 C 0.1905(5) 0.4700(5) -0.00033(15) 0.0336(9) Uani 1 1 d .
H11E H 0.1244 0.3969 -0.0068 0.040 Uiso 1 1 calc R
C116 C 0.1850(4) 0.5443(4) 0.04030(14) 0.0294(8) Uani 1 1 d .
H11B H 0.1145 0.5209 0.0614 0.035 Uiso 1 1 calc R

loop_
_atom_site_aniso_label
_atom_site_aniso_U_11
_atom_site_aniso_U_22
_atom_site_aniso_U_33
_atom_site_aniso_U_23
_atom_site_aniso_U_13
_atom_site_aniso_U_12
W 0.01991(7) 0.02190(7) 0.01930(7) 0.00082(6) 0.00095(5) 0.00301(6)
P1 0.0262(5) 0.0200(5) 0.0258(5) 0.0010(4) -0.0006(4) 0.0002(4)
P2 0.0237(5) 0.0296(5) 0.0241(5) 0.0021(4) -0.0004(4) 0.0078(4)
P3 0.0248(5) 0.0288(5) 0.0299(5) 0.0029(4) 0.0054(4) -0.0008(4)
Si 0.0208(5) 0.0229(5) 0.0215(5) 0.0003(4) 0.0011(4) 0.0025(4)
C11 0.045(2) 0.024(2) 0.033(2) -0.0053(17) 0.0019(19) 0.0059(18)
C12 0.037(2) 0.028(2) 0.037(2) 0.0058(17) 0.0079(18) -0.0034(17)
C13 0.033(2) 0.032(2) 0.035(2) -0.0027(18) -0.0092(18) -0.0026(17)
C21 0.039(2) 0.039(2) 0.038(2) 0.003(2) 0.0058(19) 0.018(2)
C22 0.033(2) 0.047(3) 0.040(3) 0.003(2) -0.0090(19) 0.003(2)
C23 0.036(2) 0.036(2) 0.027(2) 0.0089(17) 0.0008(17) 0.0084(18)
C31 0.057(3) 0.094(5) 0.028(2) 0.008(3) 0.009(2) -0.025(3)
C32 0.026(2) 0.037(2) 0.058(3) 0.000(2) 0.013(2) 0.0004(18)
C33 0.045(3) 0.027(2) 0.070(4) 0.009(2) 0.016(3) 0.001(2)
C101 0.0229(17) 0.0216(17) 0.0264(18) -0.0001(15) -0.0027(14) 0.0019(14)
C102 0.0267(19) 0.029(2) 0.031(2) -0.0014(17) -0.0022(16) 0.0035(16)
C103 0.029(2) 0.0232(19) 0.045(3) -0.0013(18) -0.0042(18) 0.0061(16)
C104 0.039(2) 0.027(2) 0.041(3) 0.0086(18) -0.0148(19) 0.0035(18)
C105 0.046(3) 0.043(3) 0.026(2) 0.0074(19) -0.0034(19) 0.007(2)
C106 0.036(2) 0.032(2) 0.027(2) 0.0016(17) -0.0010(17) 0.0094(17)
C111 0.0242(17) 0.0232(18) 0.0226(18) 0.0028(14) 0.0008(14) 0.0088(14)
C112 0.0228(18) 0.032(2) 0.032(2) 0.0038(17) 0.0018(16) 0.0074(16)
C113 0.032(2) 0.045(2) 0.026(2) 0.0013(19) 0.0077(16) 0.0098(19)
C114 0.042(2) 0.034(2) 0.024(2) -0.0035(17) -0.0014(17) 0.0122(19)
C115 0.040(2) 0.028(2) 0.032(2) -0.0017(17) -0.0054(18) 0.0031(17)
C116 0.034(2) 0.030(2) 0.025(2) 0.0055(16) 0.0047(16) 0.0017(17)

loop_
_atom_type_symbol
_atom_type_description
_atom_type_scat_dispersion_real
_atom_type_scat_dispersion_imag
_atom_type_scat_source
C C 0.0033 0.0016 'International Tables Vol C Tables 4.2.6.8 and 6.1.1.4'
H H 0.0000 0.0000 'International Tables Vol C Tables 4.2.6.8 and 6.1.1.4'
Si Si 0.0817 0.0704 'International Tables Vol C Tables 4.2.6.8 and 6.1.1.4'
P P 0.1023 0.0942 'International Tables Vol C Tables 4.2.6.8 and 6.1.1.4'
W W -0.8490 6.8722 'International Tables Vol C Tables 4.2.6.8 and 6.1.1.4'

loop_
_geom_angle_atom_site_label_1
_geom_angle_atom_site_label_2
_geom_angle_atom_site_label_3
_geom_angle
P3 W P1 137.99(4)
P3 W P2 98.03(4)
P1 W P2 88.85(3)
P3 W Si 115.38(4)
P1 W Si 80.82(3)
P2 W Si 140.07(3)
C12 P1 C13 102.4(2)
C12 P1 C11 99.9(2)
C13 P1 C11 99.6(2)
C12 P1 W 120.99(15)
C13 P1 W 112.82(14)
C11 P1 W 117.91(15)
C22 P2 C21 100.5(2)
C22 P2 C23 99.5(2)
C21 P2 C23 101.4(2)
C22 P2 W 116.15(16)
C21 P2 W 118.46(15)
C23 P2 W 117.58(14)
C32 P3 C31 100.0(3)
C32 P3 C33 101.0(2)
C31 P3 C33 101.0(3)
C32 P3 W 120.75(16)
C31 P3 W 115.25(18)
C33 P3 W 115.77(17)
C111 Si C101 103.85(16)
C111 Si W 115.91(12)
C101 Si W 119.34(12)
C106 C101 C102 116.1(4)
C106 C101 Si 124.1(3)
C102 C101 Si 119.7(3)
C103 C102 C101 122.0(4)
C104 C103 C102 120.4(4)
C105 C104 C103 119.2(4)
C104 C105 C106 120.5(4)
C105 C106 C101 121.7(4)
C112 C111 C116 116.5(4)
C112 C111 Si 120.3(3)
C116 C111 Si 123.2(3)
C113 C112 C111 121.7(4)
C114 C113 C112 120.2(4)
C113 C114 C115 119.8(4)
C114 C115 C116 119.9(4)
C115 C116 C111 121.9(4)

loop_
_geom_bond_atom_site_label_1
_geom_bond_atom_site_label_2
_geom_bond_distance
W P3 2.4439(10)
W P1 2.4946(10)
W P2 2.5066(10)
W Si 2.5109(10)
P1 C12 1.822(4)
P1 C13 1.824(4)
P1 C11 1.829(4)
P2 C22 1.820(5)
P2 C21 1.824(4)
P2 C23 1.827(4)
P3 C32 1.815(4)
P3 C31 1.817(5)
P3 C33 1.821(5)
Si C111 1.898(4)
Si C101 1.915(4)
C101 C106 1.395(5)
C101 C102 1.396(5)
C102 C103 1.386(6)
C103 C104 1.374(6)
C104 C105 1.367(6)
C105 C106 1.394(6)
C111 C112 1.394(5)
C111 C116 1.400(6)
C112 C113 1.392(6)
C113 C114 1.372(6)
C114 C115 1.379(6)
C115 C116 1.385(6)
